data_2228665
loop_
_publ_author_name
'Smith, Graham'
'Wermuth, Urs D.'

_publ_section_title
;
 4-Carbamoylpiperidinium 5-nitrosalicylate
;
_journal_coeditor_code BT5426
_journal_issue 1
_journal_name_full 'Acta Crystallographica Section E'
_journal_page_first o122
_journal_paper_doi 10.1107/S1600536810050129
_journal_volume 67
_journal_year 2011
_chemical_formula_iupac 'C6 H13 N2 O +, C7 H4 N O5 -'
_chemical_formula_moiety 'C6 H13 N2 O +, C7 H4 N O5 -'
_chemical_formula_sum 'C13 H17 N3 O6'
_chemical_formula_weight 311.30
_chemical_melting_point 463
_chemical_name_common 'isonipecotamide 5-nitrosalicylate'
_chemical_name_systematic
;
4-carbamoylpiperidine 2-hydroxy-5-nitrobenzoate
;
_space_group_IT_number 14
_symmetry_cell_setting monoclinic
_symmetry_space_group_name_Hall '-P 2yn'
_symmetry_space_group_name_H-M 'P 1 21/n 1'
_atom_sites_solution_hydrogens geom
_atom_sites_solution_primary direct
_atom_sites_solution_secondary difmap
_audit_creation_method SHELXL97
_cell_angle_alpha 90.00
_cell_angle_beta 91.466(6)
_cell_angle_gamma 90.00
_cell_formula_units_Z 4
_cell_length_a 15.0442(10)
_cell_length_b 5.5851(3)
_cell_length_c 17.1939(10)
_cell_measurement_reflns_used 3270
_cell_measurement_temperature 200(2)
_cell_measurement_theta_max 28.74
_cell_measurement_theta_min 3.55
_cell_volume 1444.22(15)
_computing_cell_refinement '<i>CrysAlis PRO</i> (Oxford Diffraction, 2010)'
_computing_data_collection '<i>CrysAlis PRO</i> (Oxford Diffraction, 2010)'
_computing_data_reduction '<i>CrysAlis PRO</i> (Oxford Diffraction, 2010)'
_computing_molecular_graphics '<i>PLATON</i> (Spek, 2009)'
_computing_publication_material '<i>PLATON</i> (Spek, 2009)'
_computing_structure_refinement '<i>SHELXL97</i> (Sheldrick, 2008) within <i>WinGX</i> (Farrugia, 1999)'
_computing_structure_solution '<i>SIR92</i> (Altomare <i>et al.</i>, 1994)'
_diffrn_ambient_temperature 200(2)
_diffrn_detector_area_resol_mean 16.077
_diffrn_measured_fraction_theta_full 0.999
_diffrn_measured_fraction_theta_max 0.999
_diffrn_measurement_device_type 'Oxford Diffraction Gemini-S CCD-detector'
_diffrn_measurement_method \w
_diffrn_radiation_monochromator graphite
_diffrn_radiation_source 'Enhance (Mo)X-ray source'
_diffrn_radiation_type MoK\a
_diffrn_radiation_wavelength 0.71073
_diffrn_reflns_av_R_equivalents 0.0306
_diffrn_reflns_av_sigmaI/netI 0.0385
_diffrn_reflns_limit_h_max 18
_diffrn_reflns_limit_h_min -18
_diffrn_reflns_limit_k_max 6
_diffrn_reflns_limit_k_min -6
_diffrn_reflns_limit_l_max 21
_diffrn_reflns_limit_l_min -12
_diffrn_reflns_number 9191
_diffrn_reflns_theta_full 26.00
_diffrn_reflns_theta_max 26.00
_diffrn_reflns_theta_min 3.55
_diffrn_standards_number 0
_exptl_absorpt_coefficient_mu 0.115
_exptl_absorpt_correction_T_max 0.980
_exptl_absorpt_correction_T_min 0.912
_exptl_absorpt_correction_type multi-scan
_exptl_absorpt_process_details '(<i>CrysAlis PRO</i>; Oxford Diffraction, 2010)'
_exptl_crystal_colour 'pale yellow'
_exptl_crystal_density_diffrn 1.432
_exptl_crystal_density_method 'not measured'
_exptl_crystal_description prism
_exptl_crystal_F_000 656
_exptl_crystal_size_max 0.40
_exptl_crystal_size_mid 0.25
_exptl_crystal_size_min 0.16
_refine_diff_density_max 0.114
_refine_diff_density_min -0.169
_refine_ls_extinction_method none
_refine_ls_goodness_of_fit_ref 0.948
_refine_ls_hydrogen_treatment mixed
_refine_ls_matrix_type full
_refine_ls_number_parameters 219
_refine_ls_number_reflns 2833
_refine_ls_number_restraints 0
_refine_ls_restrained_S_all 0.948
_refine_ls_R_factor_all 0.0770
_refine_ls_R_factor_gt 0.0402
_refine_ls_shift/su_max 0.000
_refine_ls_shift/su_mean 0.000
_refine_ls_structure_factor_coef Fsqd
_refine_ls_weighting_details 'calc w=1/[\s^2^(Fo^2^)+(0.0486P)^2^] where P=(Fo^2^+2Fc^2^)/3'
_refine_ls_weighting_scheme calc
_refine_ls_wR_factor_gt 0.0830
_refine_ls_wR_factor_ref 0.0923
_reflns_number_gt 1850
_reflns_number_total 2833
_reflns_threshold_expression I>2\s(I)
_cod_data_source_file bt5426.cif
_cod_data_source_block I
_cod_original_sg_symbol_H-M 'P 21/n'
_cod_database_code 2228665
_cod_database_fobs_code 2228665

loop_
_symmetry_equiv_pos_as_xyz
'x, y, z'
'-x+1/2, y+1/2, -z+1/2'
'-x, -y, -z'
'x+1/2, -y+1/2, z+1/2'

loop_
_atom_site_aniso_label
_atom_site_aniso_U_11
_atom_site_aniso_U_22
_atom_site_aniso_U_33
_atom_site_aniso_U_12
_atom_site_aniso_U_13
_atom_site_aniso_U_23
O41A 0.0736(9) 0.0473(8) 0.0500(8) 0.0056(7) -0.0280(7) -0.0127(6)
N1A 0.0518(10) 0.0467(10) 0.0368(9) -0.0015(8) -0.0070(7) -0.0078(8)
N41A 0.0472(10) 0.0463(10) 0.0495(10) 0.0124(9) -0.0208(8) -0.0123(9)
C2A 0.0482(12) 0.0624(13) 0.0531(12) 0.0009(10) 0.0056(9) -0.0120(10)
C3A 0.0439(11) 0.0576(12) 0.0530(12) 0.0122(9) -0.0014(9) -0.0134(10)
C4A 0.0421(10) 0.0420(10) 0.0420(10) 0.0090(8) -0.0125(8) -0.0149(8)
C5A 0.0422(10) 0.0580(11) 0.0348(10) 0.0155(9) -0.0066(8) -0.0066(9)
C6A 0.0429(10) 0.0561(11) 0.0396(10) 0.0127(9) -0.0066(8) -0.0080(9)
C41A 0.0418(10) 0.0454(11) 0.0426(10) 0.0189(9) -0.0139(8) -0.0195(9)
O2 0.0834(10) 0.0489(8) 0.0501(8) -0.0077(8) 0.0216(8) -0.0104(7)
O11 0.0597(8) 0.0621(8) 0.0303(7) -0.0163(7) -0.0002(6) -0.0097(6)
O12 0.0762(10) 0.0563(8) 0.0474(8) 0.0017(8) 0.0024(7) -0.0007(7)
O51 0.0929(11) 0.0800(11) 0.0455(8) -0.0009(8) -0.0025(8) 0.0174(7)
O52 0.0630(9) 0.0544(8) 0.0516(9) -0.0081(7) 0.0075(7) -0.0025(7)
N5 0.0580(10) 0.0546(10) 0.0406(10) -0.0209(9) 0.0067(8) 0.0033(8)
C1 0.0423(10) 0.0414(10) 0.0331(10) -0.0211(9) 0.0064(7) -0.0067(8)
C2 0.0590(12) 0.0407(10) 0.0390(11) -0.0221(9) 0.0148(9) -0.0066(9)
C3 0.0810(15) 0.0528(12) 0.0322(11) -0.0223(11) 0.0224(10) -0.0069(9)
C4 0.0715(14) 0.0585(12) 0.0291(10) -0.0264(11) 0.0099(9) 0.0020(9)
C5 0.0483(11) 0.0438(11) 0.0352(10) -0.0184(9) 0.0073(8) 0.0017(8)
C6 0.0430(10) 0.0457(10) 0.0302(9) -0.0230(9) 0.0056(7) -0.0079(8)
C11 0.0453(11) 0.0505(11) 0.0369(11) -0.0208(9) 0.0001(8) -0.0070(9)

loop_
_atom_site_type_symbol
_atom_site_label
_atom_site_fract_x
_atom_site_fract_y
_atom_site_fract_z
_atom_site_U_iso_or_equiv
_atom_site_thermal_displace_type
_atom_site_calc_flag
_atom_site_refinement_flags
_atom_site_occupancy
O O41A 0.44900(9) 0.0250(2) 0.90133(7) 0.0575(5) Uani . . 1.000
N N1A 0.39663(10) 0.5656(3) 0.69549(9) 0.0452(6) Uani . . 1.000
N N41A 0.54984(11) 0.2658(4) 0.96084(10) 0.0480(6) Uani . . 1.000
C C2A 0.49383(12) 0.5253(3) 0.70538(12) 0.0545(7) Uani . . 1.000
C C3A 0.51390(12) 0.3391(3) 0.76686(10) 0.0516(7) Uani . . 1.000
C C4A 0.47324(11) 0.4101(3) 0.84420(9) 0.0423(6) Uani . . 1.000
C C5A 0.37359(11) 0.4529(3) 0.83207(10) 0.0451(6) Uani . . 1.000
C C6A 0.35478(11) 0.6369(3) 0.76956(10) 0.0463(6) Uani . . 1.000
C C41A 0.48930(12) 0.2177(3) 0.90488(10) 0.0435(6) Uani . . 1.000
O O2 0.40541(10) -0.1530(2) 0.42604(8) 0.0605(5) Uani . . 1.000
O O11 0.32739(8) 0.1529(2) 0.63160(7) 0.0507(4) Uani . . 1.000
O O12 0.39253(9) -0.1469(3) 0.57010(7) 0.0600(5) Uani . . 1.000
O O51 0.16400(10) 0.7176(3) 0.34253(8) 0.0729(6) Uani . . 1.000
O O52 0.17024(9) 0.7584(2) 0.46713(8) 0.0562(5) Uani . . 1.000
N N5 0.19077(10) 0.6528(3) 0.40756(9) 0.0510(6) Uani . . 1.000
C C1 0.32654(11) 0.1565(3) 0.49283(9) 0.0388(6) Uani . . 1.000
C C2 0.35489(12) 0.0445(3) 0.42422(10) 0.0460(6) Uani . . 1.000
C C3 0.32936(13) 0.1368(4) 0.35198(10) 0.0550(7) Uani . . 1.000
C C4 0.27649(13) 0.3354(4) 0.34625(10) 0.0529(7) Uani . . 1.000
C C5 0.24816(11) 0.4452(3) 0.41392(9) 0.0423(6) Uani . . 1.000
C C6 0.27300(11) 0.3580(3) 0.48665(9) 0.0396(6) Uani . . 1.000
C C11 0.35061(12) 0.0510(3) 0.57113(10) 0.0443(6) Uani . . 1.000
H H4A 0.50110 0.55900 0.86250 0.0510 Uiso calc R 1.000
H H11A 0.3874(12) 0.689(4) 0.6540(12) 0.065(6) Uiso . . 1.000
H H12A 0.3699(12) 0.422(4) 0.6763(11) 0.063(6) Uiso . . 1.000
H H21A 0.52260 0.67460 0.72000 0.0650 Uiso calc R 1.000
H H22A 0.51770 0.47330 0.65630 0.0650 Uiso calc R 1.000
H H31A 0.57780 0.32230 0.77390 0.0620 Uiso calc R 1.000
H H32A 0.49000 0.18580 0.75010 0.0620 Uiso calc R 1.000
H H41A 0.5753(13) 0.398(4) 0.9620(11) 0.054(7) Uiso . . 1.000
H H42A 0.5568(13) 0.147(4) 1.0029(12) 0.075(7) Uiso . . 1.000
H H51A 0.34480 0.30340 0.81770 0.0540 Uiso calc R 1.000
H H52A 0.34870 0.50710 0.88050 0.0540 Uiso calc R 1.000
H H61A 0.29100 0.65250 0.76110 0.0560 Uiso calc R 1.000
H H62A 0.37790 0.79110 0.78630 0.0560 Uiso calc R 1.000
H H2 0.4119(15) -0.184(4) 0.4809(14) 0.109(9) Uiso . . 1.000
H H3 0.34850 0.06260 0.30700 0.0660 Uiso calc R 1.000
H H4 0.25970 0.39640 0.29770 0.0630 Uiso calc R 1.000
H H6 0.25380 0.43450 0.53130 0.0470 Uiso calc R 1.000

loop_
_atom_type_symbol
_atom_type_description
_atom_type_scat_dispersion_real
_atom_type_scat_dispersion_imag
_atom_type_scat_source
C C 0.0033 0.0016 'International Tables Vol C Tables 4.2.6.8 and 6.1.1.4'
H H 0.0000 0.0000 'International Tables Vol C Tables 4.2.6.8 and 6.1.1.4'
N N 0.0061 0.0033 'International Tables Vol C Tables 4.2.6.8 and 6.1.1.4'
O O 0.0106 0.0060 'International Tables Vol C Tables 4.2.6.8 and 6.1.1.4'

loop_
_geom_angle_atom_site_label_1
_geom_angle_atom_site_label_2
_geom_angle_atom_site_label_3
_geom_angle_site_symmetry_1
_geom_angle_site_symmetry_2
_geom_angle_site_symmetry_3
_geom_angle
_geom_angle_publ_flag
C2 O2 H2 . . . 102.4(13) no
C2A N1A C6A . . . 112.29(14) no
C2A N1A H12A . . . 108.5(12) no
C6A N1A H11A . . . 111.8(12) no
H11A N1A H12A . . . 106.5(17) no
C6A N1A H12A . . . 109.7(11) no
C2A N1A H11A . . . 107.8(11) no
H41A N41A H42A . . . 122.7(18) no
C41A N41A H42A . . . 116.8(12) no
C41A N41A H41A . . . 120.1(13) no
O51 N5 O52 . . . 122.14(16) no
O51 N5 C5 . . . 118.93(15) no
O52 N5 C5 . . . 118.93(14) no
N1A C2A C3A . . . 111.33(15) no
C2A C3A C4A . . . 110.68(14) no
C3A C4A C41A . . . 110.79(14) no
C5A C4A C41A . . . 110.14(14) no
C3A C4A C5A . . . 109.56(13) no
C4A C5A C6A . . . 111.69(14) no
N1A C6A C5A . . . 110.57(14) no
O41A C41A N41A . . . 122.38(17) no
N41A C41A C4A . . . 116.62(16) no
O41A C41A C4A . . . 120.99(15) no
N1A C2A H21A . . . 109.00 no
N1A C2A H22A . . . 109.00 no
C3A C2A H21A . . . 109.00 no
C3A C2A H22A . . . 109.00 no
H21A C2A H22A . . . 108.00 no
C2A C3A H32A . . . 110.00 no
C4A C3A H31A . . . 109.00 no
C2A C3A H31A . . . 110.00 no
C4A C3A H32A . . . 109.00 no
H31A C3A H32A . . . 108.00 no
C41A C4A H4A . . . 109.00 no
C5A C4A H4A . . . 109.00 no
C3A C4A H4A . . . 109.00 no
C4A C5A H52A . . . 109.00 no
C6A C5A H51A . . . 109.00 no
C4A C5A H51A . . . 109.00 no
C6A C5A H52A . . . 109.00 no
H51A C5A H52A . . . 108.00 no
H61A C6A H62A . . . 108.00 no
C5A C6A H61A . . . 110.00 no
C5A C6A H62A . . . 110.00 no
N1A C6A H61A . . . 109.00 no
N1A C6A H62A . . . 110.00 no
C2 C1 C11 . . . 120.22(15) no
C6 C1 C11 . . . 120.82(14) no
C2 C1 C6 . . . 118.90(15) no
O2 C2 C1 . . . 121.94(15) no
O2 C2 C3 . . . 118.03(16) no
C1 C2 C3 . . . 120.02(16) no
C2 C3 C4 . . . 120.82(17) no
C3 C4 C5 . . . 119.17(16) no
N5 C5 C6 . . . 119.77(14) no
C4 C5 C6 . . . 121.25(16) no
N5 C5 C4 . . . 118.98(15) no
C1 C6 C5 . . . 119.84(15) no
O11 C11 C1 . . . 120.16(15) no
O12 C11 C1 . . . 115.81(15) no
O11 C11 O12 . . . 123.99(16) no
C2 C3 H3 . . . 120.00 no
C4 C3 H3 . . . 120.00 no
C3 C4 H4 . . . 120.00 no
C5 C4 H4 . . . 120.00 no
C1 C6 H6 . . . 120.00 no
C5 C6 H6 . . . 120.00 no

loop_
_geom_bond_atom_site_label_1
_geom_bond_atom_site_label_2
_geom_bond_site_symmetry_1
_geom_bond_site_symmetry_2
_geom_bond_distance
_geom_bond_publ_flag
O41A C41A . . 1.236(2) no
O2 C2 . . 1.340(2) no
O11 C11 . . 1.243(2) no
O12 C11 . . 1.273(2) no
O51 N5 . . 1.233(2) no
O52 N5 . . 1.228(2) no
O2 H2 . . 0.96(2) no
N1A C6A . . 1.489(2) no
N1A C2A . . 1.485(2) no
N41A C41A . . 1.335(2) no
N1A H12A . . 0.95(2) no
N1A H11A . . 1.00(2) no
N41A H41A . . 0.83(2) no
N41A H42A . . 0.99(2) no
N5 C5 . . 1.448(2) no
C2A C3A . . 1.508(3) no
C3A C4A . . 1.530(2) no
C4A C5A . . 1.527(2) no
C4A C41A . . 1.513(2) no
C5A C6A . . 1.509(2) no
C2A H22A . . 0.9700 no
C2A H21A . . 0.9700 no
C3A H31A . . 0.9700 no
C3A H32A . . 0.9700 no
C4A H4A . . 0.9800 no
C5A H51A . . 0.9700 no
C5A H52A . . 0.9700 no
C6A H62A . . 0.9700 no
C6A H61A . . 0.9700 no
C1 C6 . . 1.386(2) no
C1 C11 . . 1.505(2) no
C1 C2 . . 1.411(2) no
C2 C3 . . 1.390(3) no
C3 C4 . . 1.367(3) no
C4 C5 . . 1.392(2) no
C5 C6 . . 1.385(2) no
C3 H3 . . 0.9300 no
C4 H4 . . 0.9300 no
C6 H6 . . 0.9300 no

loop_
_geom_hbond_atom_site_label_D
_geom_hbond_atom_site_label_H
_geom_hbond_atom_site_label_A
_geom_hbond_site_symmetry_A
_geom_hbond_distance_DH
_geom_hbond_distance_HA
_geom_hbond_distance_DA
_geom_hbond_angle_DHA
_geom_hbond_publ_flag
N1A H11A O12 1_565 1.00(2) 1.71(2) 2.688(2) 164.2(18) yes
N1A H12A O11 . 0.95(2) 1.80(2) 2.747(2) 173.9(17) yes
N41A H41A O52 4_565 0.83(2) 2.39(2) 3.216(2) 170.8(19) yes
N41A H42A O41A 3_657 0.99(2) 1.91(2) 2.873(2) 164.8(18) yes
O2 H2 O12 . 0.96(2) 1.58(2) 2.4897(18) 156(2) yes
C2A H22A O2 3_656 0.97 2.57 3.450(2) 150 no
C6A H61A O11 2_556 0.97 2.60 3.263(2) 126 no
C6A H62A O41A 1_565 0.97 2.58 3.417(2) 145 no

loop_
_geom_torsion_atom_site_label_1
_geom_torsion_atom_site_label_2
_geom_torsion_atom_site_label_3
_geom_torsion_atom_site_label_4
_geom_torsion_site_symmetry_1
_geom_torsion_site_symmetry_2
_geom_torsion_site_symmetry_3
_geom_torsion_site_symmetry_4
_geom_torsion
_geom_torsion_publ_flag
C6A N1A C2A C3A . . . . 56.83(19) no
C2A N1A C6A C5A . . . . -56.01(18) no
O51 N5 C5 C4 . . . . 4.5(2) no
O51 N5 C5 C6 . . . . -174.74(16) no
O52 N5 C5 C4 . . . . -175.57(16) no
O52 N5 C5 C6 . . . . 5.2(2) no
N1A C2A C3A C4A . . . . -56.37(19) no
C2A C3A C4A C5A . . . . 55.43(18) no
C2A C3A C4A C41A . . . . 177.15(14) no
C5A C4A C41A O41A . . . . 49.2(2) no
C5A C4A C41A N41A . . . . -132.02(17) no
C3A C4A C41A O41A . . . . -72.2(2) no
C3A C4A C5A C6A . . . . -55.62(18) no
C41A C4A C5A C6A . . . . -177.72(14) no
C3A C4A C41A N41A . . . . 106.61(18) no
C4A C5A C6A N1A . . . . 55.72(18) no
C6 C1 C2 O2 . . . . -178.84(16) no
C6 C1 C2 C3 . . . . 0.2(3) no
C11 C1 C2 O2 . . . . -1.8(3) no
C11 C1 C2 C3 . . . . 177.28(17) no
C2 C1 C6 C5 . . . . 0.2(2) no
C11 C1 C6 C5 . . . . -176.88(16) no
C2 C1 C11 O11 . . . . 178.30(16) no
C2 C1 C11 O12 . . . . -3.8(2) no
C6 C1 C11 O11 . . . . -4.7(3) no
C6 C1 C11 O12 . . . . 173.26(16) no
O2 C2 C3 C4 . . . . 178.81(18) no
C1 C2 C3 C4 . . . . -0.3(3) no
C2 C3 C4 C5 . . . . 0.0(3) no
C3 C4 C5 N5 . . . . -178.83(17) no
C3 C4 C5 C6 . . . . 0.4(3) no
N5 C5 C6 C1 . . . . 178.76(15) no
C4 C5 C6 C1 . . . . -0.5(3) no
